data_7201441
loop_
_publ_author_name
'Lee, Kwang-Ming'
'Chen, Jack C. C.'
'Huang, Chao-June'
'Lin, Ivan J. B.'

_publ_section_title
;
 Anion-controlled assemble of C--H&#x22EF;X hydrogen bonded helical
 tubes or catemers by crescent imidazolium salts
;
_journal_issue 12
_journal_name_full CrystEngComm
_journal_page_first 2804
_journal_paper_doi 10.1039/b911665f
_journal_volume 11
_journal_year 2009
_chemical_formula_sum 'C9 H10 Br N5 O'
_chemical_formula_weight 284.13
_chemical_name_systematic
;
?
;
_space_group_IT_number 15
_symmetry_cell_setting monoclinic
_symmetry_space_group_name_Hall '-C 2yc'
_symmetry_space_group_name_H-M 'C 1 2/c 1'
_atom_sites_solution_hydrogens geom
_atom_sites_solution_primary direct
_atom_sites_solution_secondary difmap
_audit_creation_method SHELXL-97
_cell_angle_alpha 90.00
_cell_angle_beta 100.79(2)
_cell_angle_gamma 90.00
_cell_formula_units_Z 8
_cell_length_a 26.020(6)
_cell_length_b 7.128(2)
_cell_length_c 11.941(6)
_cell_measurement_reflns_used 25
_cell_measurement_temperature 293(2)
_cell_measurement_theta_max 12.86
_cell_measurement_theta_min 10.63
_cell_volume 2175.5(14)
_computing_cell_refinement 'Bruker XSCANS'
_computing_data_collection 'Bruker XSCANS'
_computing_data_reduction 'Bruker XSCANS'
_computing_molecular_graphics 'Bruker SHELXTL'
_computing_publication_material 'Bruker SHELXTL'
_computing_structure_refinement 'Bruker SHELXTL'
_computing_structure_solution 'Bruker SHELXS'
_diffrn_ambient_temperature 293(2)
_diffrn_measured_fraction_theta_full 0.995
_diffrn_measured_fraction_theta_max 0.995
_diffrn_measurement_device_type 'Bruker P4'
_diffrn_measurement_method '\w scans'
_diffrn_radiation_monochromator graphite
_diffrn_radiation_source 'fine-focus sealed tube'
_diffrn_radiation_type MoK\a
_diffrn_radiation_wavelength 0.71073
_diffrn_reflns_av_R_equivalents 0.0624
_diffrn_reflns_av_sigmaI/netI 0.0367
_diffrn_reflns_limit_h_max 30
_diffrn_reflns_limit_h_min -30
_diffrn_reflns_limit_k_max 8
_diffrn_reflns_limit_k_min -8
_diffrn_reflns_limit_l_max 13
_diffrn_reflns_limit_l_min -13
_diffrn_reflns_number 7247
_diffrn_reflns_theta_full 24.99
_diffrn_reflns_theta_max 24.99
_diffrn_reflns_theta_min 1.59
_diffrn_standards_decay_% 3.94
_diffrn_standards_interval_count 297
_diffrn_standards_number 3
_exptl_absorpt_coefficient_mu 3.766
_exptl_absorpt_correction_T_max 0.9360
_exptl_absorpt_correction_T_min 0.6560
_exptl_absorpt_correction_type empirical
_exptl_crystal_colour yellow
_exptl_crystal_density_diffrn 1.735
_exptl_crystal_density_method 'not measured'
_exptl_crystal_description column
_exptl_crystal_F_000 1136
_exptl_crystal_size_max 0.5
_exptl_crystal_size_mid 0.5
_exptl_crystal_size_min 0.6
_refine_diff_density_max 0.606
_refine_diff_density_min -0.656
_refine_diff_density_rms 0.102
_refine_ls_extinction_coef 0.0036(5)
_refine_ls_extinction_expression Fc^*^=kFc[1+0.001xFc^2^\l^3^/sin(2\q)]^-1/4^
_refine_ls_extinction_method SHELXL
_refine_ls_goodness_of_fit_ref 1.103
_refine_ls_hydrogen_treatment mixed
_refine_ls_matrix_type full
_refine_ls_number_parameters 146
_refine_ls_number_reflns 1908
_refine_ls_number_restraints 0
_refine_ls_restrained_S_all 1.103
_refine_ls_R_factor_all 0.0476
_refine_ls_R_factor_gt 0.0400
_refine_ls_shift/su_max 0.003
_refine_ls_shift/su_mean 0.000
_refine_ls_structure_factor_coef Fsqd
_refine_ls_weighting_details 'calc w=1/[\s^2^(Fo^2^)+(0.0663P)^2^+2.7284P] where P=(Fo^2^+2Fc^2^)/3'
_refine_ls_weighting_scheme calc
_refine_ls_wR_factor_gt 0.1044
_refine_ls_wR_factor_ref 0.1096
_reflns_number_gt 1645
_reflns_number_total 1908
_reflns_threshold_expression >2sigma(I)
_cod_data_source_file b911665f.txt
_cod_data_source_block 1
_cod_depositor_comments
;
The following automatic conversions were performed:
'_symmetry_cell_setting' value 'Monoclinic' changed to 'monoclinic'
according to '/home/saulius/struct/CIF-dictionaries/cif_core.dic'
dictionary named 'cif_core.dic' version 2.4.1 from 2010-06-29.

Automatic conversion script
Id: cif_fix_enum 1527 2010-12-29 10:47:43Z saulius 
;
_cod_original_cell_volume 2175.5(13)
_cod_original_sg_symbol_H-M C2/c
_cod_database_code 7201441

loop_
_symmetry_equiv_pos_as_xyz
'x, y, z'
'-x, y, -z+1/2'
'x+1/2, y+1/2, z'
'-x+1/2, y+1/2, -z+1/2'
'-x, -y, -z'
'x, -y, z-1/2'
'-x+1/2, -y+1/2, -z'
'x+1/2, -y+1/2, z-1/2'

loop_
_atom_site_label
_atom_site_type_symbol
_atom_site_fract_x
_atom_site_fract_y
_atom_site_fract_z
_atom_site_U_iso_or_equiv
_atom_site_adp_type
_atom_site_occupancy
_atom_site_symmetry_multiplicity
_atom_site_calc_flag
_atom_site_refinement_flags
_atom_site_disorder_assembly
_atom_site_disorder_group
Br1 Br 0.071133(14) 0.18588(6) 0.57926(3) 0.0397(2) Uani 1 1 d . . .
O1 O 0.13521(10) 0.7624(5) 0.7768(3) 0.0472(7) Uani 1 1 d . . .
N1 N 0.15296(11) 0.6266(4) 0.4531(2) 0.0281(6) Uani 1 1 d . . .
N2 N 0.09189(11) 0.6812(4) 0.5469(3) 0.0302(7) Uani 1 1 d . . .
N3 N 0.23555(11) 0.5021(4) 0.5127(2) 0.0332(7) Uani 1 1 d . . .
N4 N 0.20815(12) 0.6100(5) 0.3224(3) 0.0385(7) Uani 1 1 d . . .
N5 N 0.05609(12) 0.7521(7) 0.8191(3) 0.0576(11) Uani 1 1 d . . .
H9 H 0.0669 0.7801 0.8896 0.069 Uiso 1 1 calc R . .
H10 H 0.0233 0.7330 0.7940 0.069 Uiso 1 1 calc R . .
C1 C 0.13849(12) 0.6032(5) 0.5533(3) 0.0293(7) Uani 1 1 d . . .
H1 H 0.1577 0.5429 0.6166 0.035 Uiso 1 1 calc R . .
C2 C 0.11398(15) 0.7190(6) 0.3795(3) 0.0367(9) Uani 1 1 d . . .
H2 H 0.1142 0.7518 0.3042 0.044 Uiso 1 1 calc R . .
C3 C 0.07548(15) 0.7522(6) 0.4385(3) 0.0369(8) Uani 1 1 d . . .
H3 H 0.0438 0.8117 0.4112 0.044 Uiso 1 1 calc R . .
C4 C 0.20239(13) 0.5744(5) 0.4275(3) 0.0284(7) Uani 1 1 d . . .
C5 C 0.25520(15) 0.5661(7) 0.3009(4) 0.0470(10) Uani 1 1 d . . .
H4 H 0.2621 0.5884 0.2284 0.056 Uiso 1 1 calc R . .
C6 C 0.29360(14) 0.4894(6) 0.3817(3) 0.0411(9) Uani 1 1 d . . .
H5 H 0.3262 0.4595 0.3656 0.049 Uiso 1 1 calc R . .
C7 C 0.28214(14) 0.4584(5) 0.4874(3) 0.0382(9) Uani 1 1 d . . .
H6 H 0.3075 0.4052 0.5436 0.046 Uiso 1 1 calc R . .
C8 C 0.06004(14) 0.6811(6) 0.6348(3) 0.0354(9) Uani 1 1 d . . .
H7 H 0.0459 0.5562 0.6402 0.042 Uiso 1 1 calc R . .
H8 H 0.0308 0.7659 0.6122 0.042 Uiso 1 1 calc R . .
C9 C 0.08929(15) 0.7387(6) 0.7504(3) 0.0384(9) Uani 1 1 d . . .

loop_
_atom_site_aniso_label
_atom_site_aniso_U_11
_atom_site_aniso_U_22
_atom_site_aniso_U_33
_atom_site_aniso_U_23
_atom_site_aniso_U_13
_atom_site_aniso_U_12
Br1 0.0394(3) 0.0467(3) 0.0316(3) -0.00371(15) 0.00343(17) 0.00364(16)
O1 0.0263(14) 0.0747(19) 0.0407(17) -0.0085(14) 0.0063(12) -0.0054(13)
N1 0.0228(14) 0.0354(15) 0.0261(15) -0.0022(12) 0.0048(12) 0.0026(12)
N2 0.0238(14) 0.0378(16) 0.0301(16) -0.0038(12) 0.0076(13) 0.0024(12)
N3 0.0275(14) 0.0403(17) 0.0321(17) 0.0048(13) 0.0058(12) 0.0020(13)
N4 0.0317(16) 0.059(2) 0.0252(16) 0.0010(15) 0.0066(13) 0.0020(15)
N5 0.0181(15) 0.133(3) 0.0246(18) -0.023(2) 0.0100(13) -0.0080(19)
C1 0.0237(16) 0.0358(19) 0.0287(18) -0.0004(14) 0.0059(14) 0.0018(14)
C2 0.0335(19) 0.047(2) 0.028(2) 0.0030(16) 0.0023(15) 0.0083(16)
C3 0.0313(19) 0.047(2) 0.031(2) -0.0002(17) 0.0016(15) 0.0093(17)
C4 0.0259(16) 0.0287(17) 0.0314(18) -0.0068(14) 0.0072(14) -0.0018(13)
C5 0.041(2) 0.069(3) 0.034(2) -0.005(2) 0.0156(17) 0.001(2)
C6 0.0287(18) 0.049(2) 0.048(2) -0.0072(18) 0.0129(17) 0.0004(16)
C7 0.0284(18) 0.039(2) 0.046(2) 0.0029(17) 0.0049(16) 0.0030(16)
C8 0.0248(17) 0.049(2) 0.035(2) -0.0021(16) 0.0116(16) 0.0001(15)
C9 0.032(2) 0.047(2) 0.037(2) -0.0013(17) 0.0093(16) 0.0012(17)

loop_
_atom_type_symbol
_atom_type_description
_atom_type_scat_dispersion_real
_atom_type_scat_dispersion_imag
_atom_type_scat_source
C C 0.0033 0.0016 'International Tables Vol C Tables 4.2.6.8 and 6.1.1.4'
H H 0.0000 0.0000 'International Tables Vol C Tables 4.2.6.8 and 6.1.1.4'
N N 0.0061 0.0033 'International Tables Vol C Tables 4.2.6.8 and 6.1.1.4'
O O 0.0106 0.0060 'International Tables Vol C Tables 4.2.6.8 and 6.1.1.4'
Br Br -0.2901 2.4595 'International Tables Vol C Tables 4.2.6.8 and 6.1.1.4'

loop_
_geom_angle_atom_site_label_1
_geom_angle_atom_site_label_2
_geom_angle_atom_site_label_3
_geom_angle
_geom_angle_site_symmetry_1
_geom_angle_site_symmetry_3
_geom_angle_publ_flag
C1 N1 C2 109.5(3) . . ?
C1 N1 C4 125.3(3) . . ?
C2 N1 C4 125.0(3) . . ?
C1 N2 C3 109.1(3) . . ?
C1 N2 C8 126.8(3) . . ?
C3 N2 C8 124.0(3) . . ?
C4 N3 C7 114.1(3) . . ?
C4 N4 C5 114.3(3) . . ?
N2 C1 N1 107.8(3) . . ?
C3 C2 N1 106.3(3) . . ?
C2 C3 N2 107.2(3) . . ?
N3 C4 N4 129.8(3) . . ?
N3 C4 N1 115.2(3) . . ?
N4 C4 N1 115.0(3) . . ?
N4 C5 C6 122.2(4) . . ?
C5 C6 C7 117.4(3) . . ?
N3 C7 C6 122.2(4) . . ?
N2 C8 C9 113.8(3) . . ?
O1 C9 N5 125.1(4) . . ?
O1 C9 C8 126.3(4) . . ?
N5 C9 C8 108.5(3) . . ?

loop_
_geom_bond_atom_site_label_1
_geom_bond_atom_site_label_2
_geom_bond_distance
_geom_bond_site_symmetry_2
_geom_bond_publ_flag
O1 C9 1.189(5) . ?
N1 C1 1.330(5) . ?
N1 C2 1.379(5) . ?
N1 C4 1.426(4) . ?
N2 C1 1.323(5) . ?
N2 C3 1.381(5) . ?
N2 C8 1.454(5) . ?
N3 C4 1.310(4) . ?
N3 C7 1.340(5) . ?
N4 C4 1.317(5) . ?
N4 C5 1.334(5) . ?
N5 C9 1.301(5) . ?
C2 C3 1.349(6) . ?
C5 C6 1.367(6) . ?
C6 C7 1.368(6) . ?
C8 C9 1.503(6) . ?

loop_
_cod_related_entry_id
_cod_related_entry_database
_cod_related_entry_code
1 ChemSpider 30653622
